data_4073965
loop_
_publ_author_name
'Darensbourg, Donald J.'
'Andreatta, Jeremy R.'
'Stranahan, Sarah M.'
'Reibenspies, Joseph H.'

_publ_section_title
;
 What is the Real Steric Impact of Triphenylphosphite? Solid-State and
 Solution Structural Studies ofcis- andtrans-Isomers of M(CO)4[P(OPh)3]2(M
 = Mo and W)
;
_journal_issue 27
_journal_name_full Organometallics
_journal_page_first 6832
_journal_paper_doi 10.1021/om700761q
_journal_volume 26
_journal_year 2007
_chemical_formula_sum 'C20.5 H15.5 Cl1.5 O5 P W0.5'
_chemical_formula_weight 517.90
_chemical_name_systematic
; 
 ? 
;
_space_group_IT_number 2
_symmetry_cell_setting triclinic
_symmetry_space_group_name_Hall '-P 1'
_symmetry_space_group_name_H-M 'P -1'
_atom_sites_solution_hydrogens geom
_atom_sites_solution_primary direct
_atom_sites_solution_secondary difmap
_audit_creation_method SHELXL-97
_cell_angle_alpha 69.75
_cell_angle_beta 89.76
_cell_angle_gamma 68.30
_cell_formula_units_Z 2
_cell_length_a 9.170
_cell_length_b 11.151
_cell_length_c 11.375
_cell_measurement_reflns_used 3453
_cell_measurement_temperature 110(2)
_cell_volume 1003.645
_computing_structure_refinement 'SHELXL-97 (Sheldrick, 1997)'
_computing_structure_solution 'SHELXS-97 (Sheldrick, 1990)'
_diffrn_ambient_temperature 110(2)
_diffrn_measured_fraction_theta_full 0.976
_diffrn_measured_fraction_theta_max 0.976
_diffrn_radiation_monochromator graphite
_diffrn_radiation_source 'fine-focus sealed tube'
_diffrn_radiation_type MoK\a
_diffrn_radiation_wavelength 0.71073
_diffrn_reflns_av_R_equivalents 0.0198
_diffrn_reflns_av_sigmaI/netI 0.0256
_diffrn_reflns_limit_h_max 10
_diffrn_reflns_limit_h_min -10
_diffrn_reflns_limit_k_max 13
_diffrn_reflns_limit_k_min -13
_diffrn_reflns_limit_l_max 13
_diffrn_reflns_limit_l_min -13
_diffrn_reflns_number 7889
_diffrn_reflns_theta_full 25.00
_diffrn_reflns_theta_max 25.00
_diffrn_reflns_theta_min 2.87
_exptl_absorpt_coefficient_mu 3.215
_exptl_absorpt_correction_T_max 0.7393
_exptl_absorpt_correction_T_min 0.5657
_exptl_absorpt_correction_type multi-scan
_exptl_crystal_colour clear
_exptl_crystal_density_diffrn 1.714
_exptl_crystal_description block
_exptl_crystal_F_000 512
_exptl_crystal_size_max 0.20
_exptl_crystal_size_mid 0.10
_exptl_crystal_size_min 0.10
_refine_diff_density_max 0.558
_refine_diff_density_min -0.402
_refine_diff_density_rms 0.075
_refine_ls_extinction_method none
_refine_ls_goodness_of_fit_ref 1.069
_refine_ls_hydrogen_treatment constr
_refine_ls_matrix_type full
_refine_ls_number_parameters 277
_refine_ls_number_reflns 3453
_refine_ls_number_restraints 6
_refine_ls_restrained_S_all 1.115
_refine_ls_R_factor_all 0.0200
_refine_ls_R_factor_gt 0.0200
_refine_ls_shift/su_max 0.001
_refine_ls_shift/su_mean 0.000
_refine_ls_structure_factor_coef Fsqd
_refine_ls_weighting_details 'calc w=1/[\s^2^(Fo^2^)+(0.0253P)^2^+0.6716P] where P=(Fo^2^+2Fc^2^)/3'
_refine_ls_weighting_scheme calc
_refine_ls_wR_factor_gt 0.0490
_refine_ls_wR_factor_ref 0.0490
_reflns_number_gt 3449
_reflns_number_total 3453
_reflns_threshold_expression >2sigma(I)
_cod_data_source_file om700761q-file008.cif
_cod_data_source_block jer
_cod_depositor_comments
;
The following automatic conversions were performed:

'_symmetry_cell_setting' value 'Triclinic' changed to 'triclinic'
according to /home/saulius/struct/CIF-dictionaries/cif_core.dic
dictionary named 'cif_core.dic' version 2.4.1 from 2010-06-29.

Automatic conversion script
Id: cif_fix_values 1715 2011-07-08 13:25:40Z adriana 
;
_cod_original_cell_volume 1003.7
_cod_original_sg_symbol_H-M P-1
_cod_original_formula_sum 'C20.50 H15.50 Cl1.50 O5 P W0.50'
_cod_database_code 4073965

loop_
_symmetry_equiv_pos_as_xyz
'x, y, z'
'-x, -y, -z'

loop_
_atom_site_label
_atom_site_type_symbol
_atom_site_fract_x
_atom_site_fract_y
_atom_site_fract_z
_atom_site_U_iso_or_equiv
_atom_site_adp_type
_atom_site_occupancy
_atom_site_symmetry_multiplicity
_atom_site_calc_flag
_atom_site_refinement_flags
_atom_site_disorder_assembly
_atom_site_disorder_group
C1 C 0.9973(3) -0.1401(3) 0.9242(2) 0.0205(6) Uani 1 1 d . . .
C2 C 1.1765(3) 0.0247(3) 0.8958(3) 0.0218(6) Uani 1 1 d . . .
C3 C 0.9599(3) 0.3576(3) 0.7283(2) 0.0199(6) Uani 1 1 d . . .
C4 C 1.0781(4) 0.3672(3) 0.6540(3) 0.0270(6) Uani 1 1 d . . .
H4 H 1.1026 0.3203 0.5964 0.032 Uiso 1 1 calc R . .
C5 C 1.1602(4) 0.4464(4) 0.6648(3) 0.0360(8) Uani 1 1 d . . .
H5 H 1.2414 0.4538 0.6141 0.043 Uiso 1 1 calc R . .
C6 C 1.1246(4) 0.5144(3) 0.7488(3) 0.0344(7) Uani 1 1 d . . .
H6 H 1.1814 0.5681 0.7560 0.041 Uiso 1 1 calc R . .
C7 C 1.0066(4) 0.5042(3) 0.8220(3) 0.0285(6) Uani 1 1 d . . .
H7 H 0.9820 0.5514 0.8794 0.034 Uiso 1 1 calc R . .
C8 C 0.9231(3) 0.4252(3) 0.8127(3) 0.0233(6) Uani 1 1 d . . .
H8 H 0.8420 0.4178 0.8635 0.028 Uiso 1 1 calc R . .
C9 C 0.5672(3) 0.2770(3) 0.9274(3) 0.0199(6) Uani 1 1 d . . .
C10 C 0.5791(4) 0.3244(3) 1.0223(3) 0.0274(6) Uani 1 1 d . . .
H10 H 0.6518 0.3666 1.0235 0.033 Uiso 1 1 calc R . .
C11 C 0.4824(4) 0.3095(3) 1.1165(3) 0.0314(7) Uani 1 1 d . . .
H11 H 0.4880 0.3426 1.1822 0.038 Uiso 1 1 calc R . .
C12 C 0.3784(4) 0.2465(3) 1.1146(3) 0.0292(7) Uani 1 1 d . . .
H12 H 0.3121 0.2369 1.1787 0.035 Uiso 1 1 calc R . .
C13 C 0.3705(4) 0.1975(3) 1.0193(3) 0.0314(7) Uani 1 1 d . . .
H13 H 0.2998 0.1531 1.0190 0.038 Uiso 1 1 calc R . .
C14 C 0.4653(3) 0.2128(3) 0.9242(3) 0.0260(6) Uani 1 1 d . . .
H14 H 0.4601 0.1797 0.8585 0.031 Uiso 1 1 calc R . .
C15 C 0.6282(3) 0.1819(3) 0.6322(2) 0.0186(5) Uani 1 1 d . . .
C16 C 0.5343(3) 0.1094(3) 0.6323(3) 0.0257(6) Uani 1 1 d . . .
H16 H 0.5534 0.0232 0.6991 0.031 Uiso 1 1 calc R . .
C17 C 0.4115(4) 0.1642(3) 0.5337(3) 0.0295(7) Uani 1 1 d . . .
H17 H 0.3472 0.1146 0.5322 0.035 Uiso 1 1 calc R . .
C18 C 0.3824(4) 0.2907(3) 0.4374(3) 0.0298(7) Uani 1 1 d . . .
H18 H 0.2972 0.3286 0.3708 0.036 Uiso 1 1 calc R . .
C19 C 0.4778(4) 0.3615(3) 0.4387(3) 0.0303(7) Uani 1 1 d . . .
H19 H 0.4583 0.4480 0.3723 0.036 Uiso 1 1 calc R . .
C20 C 0.6022(4) 0.3076(3) 0.5363(3) 0.0266(6) Uani 1 1 d . . .
H20 H 0.6680 0.3562 0.5369 0.032 Uiso 1 1 calc R . .
C1S C 0.0170(5) 0.9948(4) 0.5532(4) 0.0346(15) Uani 0.50 1 d PD A -1
H1SA H -0.0347 1.0055 0.6246 0.042 Uiso 0.50 1 d PR A -1
Cl1 Cl 0.20711(19) 0.89727(17) 0.64452(15) 0.0369(4) Uani 0.50 1 d PD A -1
Cl2 Cl -0.0304(3) 0.8950(3) 0.4794(3) 0.0599(6) Uani 0.50 1 d PD A -1
Cl3 Cl 0.0125(3) 1.1512(2) 0.4379(2) 0.0526(5) Uani 0.50 1 d PD A -1
O1 O 0.9961(3) -0.2165(2) 0.87855(19) 0.0287(5) Uani 1 1 d . . .
O2 O 1.2706(2) 0.0414(2) 0.8333(2) 0.0297(5) Uani 1 1 d . . .
O3 O 0.8784(2) 0.28052(19) 0.70868(17) 0.0196(4) Uani 1 1 d . . .
O4 O 0.6589(2) 0.30065(19) 0.82874(17) 0.0204(4) Uani 1 1 d . . .
O5 O 0.7530(2) 0.11627(19) 0.73269(17) 0.0204(4) Uani 1 1 d . . .
P1 P 0.81770(8) 0.17918(7) 0.81803(6) 0.01632(14) Uani 1 1 d . . .
W1 W 1.0000 0.0000 1.0000 0.02121(7) Uani 1 2 d S . .

loop_
_atom_site_aniso_label
_atom_site_aniso_U_11
_atom_site_aniso_U_22
_atom_site_aniso_U_33
_atom_site_aniso_U_23
_atom_site_aniso_U_13
_atom_site_aniso_U_12
C1 0.0196(14) 0.0226(15) 0.0170(13) -0.0047(12) 0.0010(11) -0.0081(12)
C2 0.0212(14) 0.0176(14) 0.0232(14) -0.0066(12) -0.0033(12) -0.0048(12)
C3 0.0220(14) 0.0176(14) 0.0172(13) -0.0018(11) -0.0016(11) -0.0089(12)
C4 0.0304(16) 0.0270(16) 0.0263(16) -0.0098(13) 0.0077(13) -0.0144(14)
C5 0.0369(18) 0.043(2) 0.0392(19) -0.0143(16) 0.0139(15) -0.0280(16)
C6 0.0412(19) 0.0265(17) 0.0390(18) -0.0071(14) 0.0002(15) -0.0217(15)
C7 0.0351(17) 0.0214(15) 0.0289(16) -0.0091(13) -0.0025(13) -0.0110(14)
C8 0.0265(15) 0.0193(14) 0.0222(14) -0.0057(12) 0.0014(12) -0.0089(12)
C9 0.0176(13) 0.0159(13) 0.0193(14) -0.0037(11) 0.0028(11) -0.0016(11)
C10 0.0299(16) 0.0240(15) 0.0316(16) -0.0123(13) 0.0075(13) -0.0125(13)
C11 0.0393(18) 0.0294(17) 0.0287(16) -0.0163(14) 0.0118(14) -0.0119(15)
C12 0.0265(15) 0.0270(16) 0.0287(16) -0.0083(13) 0.0116(13) -0.0067(13)
C13 0.0247(15) 0.0411(19) 0.0332(17) -0.0154(15) 0.0090(13) -0.0166(14)
C14 0.0214(14) 0.0346(17) 0.0236(15) -0.0118(13) 0.0030(12) -0.0116(13)
C15 0.0191(13) 0.0201(14) 0.0153(13) -0.0071(11) 0.0002(11) -0.0059(11)
C16 0.0265(15) 0.0270(16) 0.0231(15) -0.0072(12) 0.0003(12) -0.0120(13)
C17 0.0259(15) 0.0379(18) 0.0287(16) -0.0144(14) 0.0002(13) -0.0151(14)
C18 0.0267(15) 0.0354(18) 0.0230(15) -0.0144(14) -0.0055(12) -0.0040(14)
C19 0.0403(18) 0.0232(16) 0.0198(15) -0.0046(12) -0.0032(13) -0.0073(14)
C20 0.0336(16) 0.0236(15) 0.0235(15) -0.0081(12) 0.0005(13) -0.0129(13)
C1S 0.033(3) 0.043(4) 0.035(3) -0.021(3) 0.015(3) -0.017(3)
Cl1 0.0369(9) 0.0415(9) 0.0323(8) -0.0137(7) 0.0042(7) -0.0154(7)
Cl2 0.0481(12) 0.0736(17) 0.0922(19) -0.0563(16) 0.0146(14) -0.0370(12)
Cl3 0.0570(13) 0.0482(12) 0.0433(11) -0.0049(10) -0.0060(11) -0.0217(10)
O1 0.0381(12) 0.0285(11) 0.0297(11) -0.0175(10) 0.0065(9) -0.0180(10)
O2 0.0235(11) 0.0282(12) 0.0316(12) -0.0043(9) 0.0095(9) -0.0102(9)
O3 0.0237(10) 0.0221(10) 0.0165(9) -0.0060(8) 0.0033(8) -0.0138(8)
O4 0.0196(10) 0.0183(10) 0.0196(10) -0.0049(8) 0.0040(8) -0.0053(8)
O5 0.0229(10) 0.0195(10) 0.0191(10) -0.0067(8) -0.0024(8) -0.0091(8)
P1 0.0175(3) 0.0175(3) 0.0160(3) -0.0067(3) 0.0024(3) -0.0084(3)
W1 0.02163(10) 0.02179(10) 0.02202(10) -0.00901(7) 0.00253(6) -0.00964(7)

loop_
_atom_type_symbol
_atom_type_description
_atom_type_scat_dispersion_real
_atom_type_scat_dispersion_imag
_atom_type_scat_source
C C 0.0033 0.0016 'International Tables Vol C Tables 4.2.6.8 and 6.1.1.4'
H H 0.0000 0.0000 'International Tables Vol C Tables 4.2.6.8 and 6.1.1.4'
O O 0.0106 0.0060 'International Tables Vol C Tables 4.2.6.8 and 6.1.1.4'
P P 0.1023 0.0942 'International Tables Vol C Tables 4.2.6.8 and 6.1.1.4'
Cl Cl 0.1484 0.1585 'International Tables Vol C Tables 4.2.6.8 and 6.1.1.4'
W W -0.8490 6.8722 'International Tables Vol C Tables 4.2.6.8 and 6.1.1.4'

loop_
_geom_angle_atom_site_label_1
_geom_angle_atom_site_label_2
_geom_angle_atom_site_label_3
_geom_angle
_geom_angle_site_symmetry_1
_geom_angle_site_symmetry_3
O1 C1 W1 178.2(2) . .
O2 C2 W1 177.2(2) . .
C8 C3 C4 121.0(3) . .
C8 C3 O3 123.2(2) . .
C4 C3 O3 115.8(2) . .
C3 C4 C5 119.1(3) . .
C3 C4 H4 120.4 . .
C5 C4 H4 120.4 . .
C6 C5 C4 120.4(3) . .
C6 C5 H5 119.8 . .
C4 C5 H5 119.8 . .
C7 C6 C5 119.9(3) . .
C7 C6 H6 120.1 . .
C5 C6 H6 120.1 . .
C6 C7 C8 120.5(3) . .
C6 C7 H7 119.7 . .
C8 C7 H7 119.7 . .
C3 C8 C7 119.0(3) . .
C3 C8 H8 120.5 . .
C7 C8 H8 120.5 . .
C10 C9 C14 122.1(3) . .
C10 C9 O4 117.9(2) . .
C14 C9 O4 119.9(2) . .
C9 C10 C11 118.8(3) . .
C9 C10 H10 120.6 . .
C11 C10 H10 120.6 . .
C12 C11 C10 120.1(3) . .
C12 C11 H11 119.9 . .
C10 C11 H11 119.9 . .
C11 C12 C13 120.1(3) . .
C11 C12 H12 120.0 . .
C13 C12 H12 120.0 . .
C12 C13 C14 120.4(3) . .
C12 C13 H13 119.8 . .
C14 C13 H13 119.8 . .
C9 C14 C13 118.6(3) . .
C9 C14 H14 120.7 . .
C13 C14 H14 120.7 . .
C20 C15 C16 121.4(3) . .
C20 C15 O5 123.3(2) . .
C16 C15 O5 115.2(2) . .
C15 C16 C17 119.1(3) . .
C15 C16 H16 120.4 . .
C17 C16 H16 120.4 . .
C18 C17 C16 120.4(3) . .
C18 C17 H17 119.8 . .
C16 C17 H17 119.8 . .
C19 C18 C17 119.7(3) . .
C19 C18 H18 120.2 . .
C17 C18 H18 120.2 . .
C18 C19 C20 120.7(3) . .
C18 C19 H19 119.6 . .
C20 C19 H19 119.6 . .
C15 C20 C19 118.7(3) . .
C15 C20 H20 120.7 . .
C19 C20 H20 120.7 . .
Cl3 C1S Cl1 110.2(2) . .
Cl3 C1S Cl2 110.3(3) . .
Cl1 C1S Cl2 109.6(3) . .
Cl3 C1S H1SA 114.6 . .
Cl1 C1S H1SA 93.5 . .
Cl2 C1S H1SA 117.3 . .
C3 O3 P1 125.42(16) . .
C9 O4 P1 122.66(16) . .
C15 O5 P1 130.21(17) . .
O5 P1 O3 98.53(10) . .
O5 P1 O4 103.43(10) . .
O3 P1 O4 96.32(10) . .
O5 P1 W1 111.93(7) . .
O3 P1 W1 120.08(7) . .
O4 P1 W1 122.69(7) . .
C1 W1 C1 180.0 2_757 .
C1 W1 C2 92.29(10) 2_757 .
C1 W1 C2 87.71(10) . .
C1 W1 C2 87.71(10) 2_757 2_757
C1 W1 C2 92.29(10) . 2_757
C2 W1 C2 180.0 . 2_757
C1 W1 P1 92.14(8) 2_757 .
C1 W1 P1 87.86(8) . .
C2 W1 P1 86.50(8) . .
C2 W1 P1 93.50(8) 2_757 .
C1 W1 P1 87.87(8) 2_757 2_757
C1 W1 P1 92.14(8) . 2_757
C2 W1 P1 93.50(8) . 2_757
C2 W1 P1 86.50(8) 2_757 2_757
P1 W1 P1 180.0 . 2_757

loop_
_geom_bond_atom_site_label_1
_geom_bond_atom_site_label_2
_geom_bond_distance
_geom_bond_site_symmetry_2
C1 O1 1.144(3) .
C1 W1 2.036(3) .
C2 O2 1.143(3) .
C2 W1 2.047(3) .
C3 C8 1.383(4) .
C3 C4 1.384(4) .
C3 O3 1.398(3) .
C4 C5 1.389(4) .
C4 H4 0.9500 .
C5 C6 1.383(5) .
C5 H5 0.9500 .
C6 C7 1.376(4) .
C6 H6 0.9500 .
C7 C8 1.392(4) .
C7 H7 0.9500 .
C8 H8 0.9500 .
C9 C10 1.377(4) .
C9 C14 1.378(4) .
C9 O4 1.409(3) .
C10 C11 1.393(4) .
C10 H10 0.9500 .
C11 C12 1.382(4) .
C11 H11 0.9500 .
C12 C13 1.385(4) .
C12 H12 0.9500 .
C13 C14 1.390(4) .
C13 H13 0.9500 .
C14 H14 0.9500 .
C15 C20 1.381(4) .
C15 C16 1.382(4) .
C15 O5 1.402(3) .
C16 C17 1.388(4) .
C16 H16 0.9500 .
C17 C18 1.384(4) .
C17 H17 0.9500 .
C18 C19 1.382(4) .
C18 H18 0.9500 .
C19 C20 1.391(4) .
C19 H19 0.9500 .
C20 H20 0.9500 .
C1S Cl3 1.769(4) .
C1S Cl1 1.770(4) .
C1S Cl2 1.772(4) .
C1S H1SA 0.9600 .
O3 P1 1.6190(18) .
O4 P1 1.6197(19) .
O5 P1 1.6034(18) .
P1 W1 2.4017(7) .
W1 C1 2.036(3) 2_757
W1 C2 2.047(3) 2_757
W1 P1 2.4017(7) 2_757

loop_
_geom_torsion_atom_site_label_1
_geom_torsion_atom_site_label_2
_geom_torsion_atom_site_label_3
_geom_torsion_atom_site_label_4
_geom_torsion
_geom_torsion_site_symmetry_4
C8 C3 C4 C5 -0.1(4) .
O3 C3 C4 C5 177.6(3) .
C3 C4 C5 C6 0.1(5) .
C4 C5 C6 C7 -0.2(5) .
C5 C6 C7 C8 0.3(5) .
C4 C3 C8 C7 0.2(4) .
O3 C3 C8 C7 -177.4(3) .
C6 C7 C8 C3 -0.3(4) .
C14 C9 C10 C11 -1.4(4) .
O4 C9 C10 C11 176.2(3) .
C9 C10 C11 C12 0.8(5) .
C10 C11 C12 C13 0.3(5) .
C11 C12 C13 C14 -0.9(5) .
C10 C9 C14 C13 0.9(4) .
O4 C9 C14 C13 -176.7(3) .
C12 C13 C14 C9 0.3(5) .
C20 C15 C16 C17 0.2(4) .
O5 C15 C16 C17 -177.6(2) .
C15 C16 C17 C18 -0.9(4) .
C16 C17 C18 C19 1.1(5) .
C17 C18 C19 C20 -0.5(5) .
C16 C15 C20 C19 0.4(4) .
O5 C15 C20 C19 178.0(2) .
C18 C19 C20 C15 -0.2(5) .
C8 C3 O3 P1 -40.0(4) .
C4 C3 O3 P1 142.4(2) .
C10 C9 O4 P1 104.6(3) .
C14 C9 O4 P1 -77.8(3) .
C20 C15 O5 P1 44.0(4) .
C16 C15 O5 P1 -138.3(2) .
C15 O5 P1 O3 -64.3(2) .
C15 O5 P1 O4 34.3(2) .
C15 O5 P1 W1 168.35(19) .
C3 O3 P1 O5 -174.8(2) .
C3 O3 P1 O4 80.6(2) .
C3 O3 P1 W1 -53.2(2) .
C9 O4 P1 O5 90.9(2) .
C9 O4 P1 O3 -168.75(19) .
C9 O4 P1 W1 -36.7(2) .
O1 C1 W1 C1 13(8) 2_757
O1 C1 W1 C2 -43(8) .
O1 C1 W1 C2 137(8) 2_757
O1 C1 W1 P1 44(8) .
O1 C1 W1 P1 -136(8) 2_757
O2 C2 W1 C1 -107(5) 2_757
O2 C2 W1 C1 73(5) .
O2 C2 W1 C2 43(5) 2_757
O2 C2 W1 P1 -15(5) .
O2 C2 W1 P1 165(5) 2_757
O5 P1 W1 C1 -170.89(11) 2_757
O3 P1 W1 C1 74.40(11) 2_757
O4 P1 W1 C1 -47.12(11) 2_757
O5 P1 W1 C1 9.11(11) .
O3 P1 W1 C1 -105.60(11) .
O4 P1 W1 C1 132.88(11) .
O5 P1 W1 C2 96.95(11) .
O3 P1 W1 C2 -17.76(11) .
O4 P1 W1 C2 -139.28(11) .
O5 P1 W1 C2 -83.05(11) 2_757
O3 P1 W1 C2 162.24(11) 2_757
O4 P1 W1 C2 40.72(11) 2_757
O5 P1 W1 P1 -19.05(10) 2_757
O3 P1 W1 P1 -133.76(14) 2_757
O4 P1 W1 P1 104.72(12) 2_757
